data_7708709
loop_
_publ_author_name
'Guesne, Sebastien'
'Connole, Laura'
'Kim, Stephanie'
'Motevalli, Majid'
'Robson, Lesley'
'Michael-Titus, Adina T'
'Sullivan, Alice'

_publ_section_title
;
 Umbelliferyloxymethyl Phosphonate Compounds- weakly binding zinc
 ionophores with neuroprotective properties
;
_journal_name_full 'Dalton Transactions'
_journal_paper_doi 10.1039/D1DT02298A
_journal_year 2021
_chemical_formula_sum 'C13 H15 O6 P'
_chemical_formula_weight 298.22
_space_group_crystal_system monoclinic
_space_group_IT_number 14
_space_group_name_Hall '-P 2ybc'
_space_group_name_H-M_alt 'P 1 21/c 1'
_atom_sites_solution_hydrogens mixed
_atom_sites_solution_primary direct
_atom_sites_solution_secondary difmap
_audit_creation_method SHELXL-2013
_audit_update_record
;
2021-10-29 deposited with the CCDC.	2021-11-02 downloaded from the CCDC.
;
_cell_angle_alpha 90
_cell_angle_beta 106.643(2)
_cell_angle_gamma 90
_cell_formula_units_Z 4
_cell_length_a 7.0955(3)
_cell_length_b 24.2238(10)
_cell_length_c 8.2176(4)
_cell_measurement_reflns_used 9352
_cell_measurement_temperature 120(2)
_cell_measurement_theta_max 27.48
_cell_measurement_theta_min 2.91
_cell_volume 1353.27(10)
_computing_cell_refinement 'DENZO (Otwinowski & Minor, 1997) & COLLECT (Hooft, R.W.W., 1998)'
_computing_data_collection 'COLLECT (Hooft, R.W.W., 1998)'
_computing_data_reduction 'DENZO (Otwinowski & Minor, 1997) & COLLECT (Hooft, R.W.W., 1998)'
_computing_molecular_graphics 'Ortep-3 for Windows (Farrugia, 1997)'
_computing_publication_material 'WinGX publication routines (Farrugia, 1999)'
_computing_structure_refinement 'SHELXL-2013 (Sheldrick, 2013)'
_computing_structure_solution 'SHELXS-97 (Sheldrick, 2008)'
_diffrn_ambient_temperature 120(2)
_diffrn_detector_area_resol_mean '4096x4096pixels / 62x62mm'
_diffrn_measured_fraction_theta_full 0.991
_diffrn_measured_fraction_theta_max 0.991
_diffrn_measurement_device_type 'Bruker-Nonius APEX II CCD camera on \k-goniostat'
_diffrn_measurement_method '\f & \w scans'
_diffrn_radiation_type MoK\a
_diffrn_radiation_wavelength 0.71073
_diffrn_reflns_av_R_equivalents 0.0601
_diffrn_reflns_av_unetI/netI 0.0633
_diffrn_reflns_Laue_measured_fraction_full 0.991
_diffrn_reflns_Laue_measured_fraction_max 0.991
_diffrn_reflns_limit_h_max 8
_diffrn_reflns_limit_h_min -8
_diffrn_reflns_limit_k_max 30
_diffrn_reflns_limit_k_min -30
_diffrn_reflns_limit_l_max 10
_diffrn_reflns_limit_l_min -10
_diffrn_reflns_number 10427
_diffrn_reflns_point_group_measured_fraction_full 0.991
_diffrn_reflns_point_group_measured_fraction_max 0.991
_diffrn_reflns_theta_full 25.242
_diffrn_reflns_theta_max 26.727
_diffrn_reflns_theta_min 2.996
_diffrn_source 'Bruker-Nonius FR591 rotating anode'
_exptl_absorpt_coefficient_mu 0.226
_exptl_absorpt_correction_T_max 0.9933
_exptl_absorpt_correction_T_min 0.9844
_exptl_absorpt_correction_type multi-scan
_exptl_absorpt_process_details 'SADABS 2007/2 (Sheldrick, G.M., 2007)'
_exptl_crystal_colour Colourless
_exptl_crystal_density_diffrn 1.464
_exptl_crystal_description Block
_exptl_crystal_F_000 624
_exptl_crystal_size_max 0.070
_exptl_crystal_size_mid 0.050
_exptl_crystal_size_min 0.030
_refine_diff_density_max 0.381
_refine_diff_density_min -0.370
_refine_diff_density_rms 0.073
_refine_ls_extinction_method none
_refine_ls_goodness_of_fit_ref 0.949
_refine_ls_hydrogen_treatment mixed
_refine_ls_matrix_type full
_refine_ls_number_parameters 206
_refine_ls_number_reflns 2846
_refine_ls_number_restraints 38
_refine_ls_restrained_S_all 0.943
_refine_ls_R_factor_all 0.1092
_refine_ls_R_factor_gt 0.0705
_refine_ls_shift/su_max 0.000
_refine_ls_shift/su_mean 0.000
_refine_ls_structure_factor_coef Fsqd
_refine_ls_weighting_details 'w=1/[\s^2^(Fo^2^)+(0.0696P)^2^+4.7216P] where P=(Fo^2^+2Fc^2^)/3'
_refine_ls_weighting_scheme calc
_refine_ls_wR_factor_gt 0.1576
_refine_ls_wR_factor_ref 0.1864
_reflns_Friedel_coverage 0.000
_reflns_number_gt 2029
_reflns_number_total 2846
_reflns_threshold_expression 'I > 2\s(I)'
_cod_data_source_file d1dt02298a2.cif
_cod_data_source_block shelx_CCDC2
_cod_depositor_comments
;
The following automatic conversions were performed:

data item '_exptl_absorpt_correction_type' value 'Multi-scan' was
changed to 'multi-scan' in accordance with the
/home/data/users/saulius/crontab/automatic-downloads/rss-feeds/RSC/lib/dictionaries/cif_core.dic
dictionary named 'cif_core.dic' version 2.4.2 last updated on
2011-04-26.

Automatic conversion script
Id: cif_fix_values 7556 2019-12-06 15:28:31Z antanas 
;
_cod_original_sg_symbol_H-M 'P 21/c'
_cod_database_code 7708709
_shelx_space_group_comment
;
The symmetry employed for this shelxl refinement is uniquely defined
by the following loop, which should always be used as a source of
symmetry information in preference to the above space-group names.
They are only intended as comments.
;
_shelx_estimated_absorpt_t_min 0.984
_shelx_estimated_absorpt_t_max 0.993
_shelxl_version_number 2013-4

loop_
_space_group_symop_operation_xyz
'x, y, z'
'-x, y+1/2, -z+1/2'
'-x, -y, -z'
'x, -y-1/2, z-1/2'

loop_
_atom_site_label
_atom_site_type_symbol
_atom_site_fract_x
_atom_site_fract_y
_atom_site_fract_z
_atom_site_U_iso_or_equiv
_atom_site_adp_type
_atom_site_occupancy
_atom_site_site_symmetry_order
_atom_site_calc_flag
_atom_site_refinement_flags_posn
_atom_site_refinement_flags_adp
_atom_site_refinement_flags_occupancy
_atom_site_disorder_assembly
_atom_site_disorder_group
C1 C -0.3564(6) 0.51251(15) 0.2531(5) 0.0284(8) Uani 1 1 d . . . . .
C2 C -0.5642(6) 0.50122(15) 0.2016(5) 0.0286(8) Uani 1 1 d . . . . .
H2 H -0.6472 0.5233 0.1146 0.034 Uiso 1 1 calc R U . . .
C3 C -0.6467(5) 0.46091(16) 0.2706(5) 0.0274(8) Uani 1 1 d . . . . .
C4 C -0.5208(6) 0.42727(15) 0.4035(5) 0.0274(8) Uani 1 1 d . . . . .
C5 C -0.3201(6) 0.43773(15) 0.4521(4) 0.0255(8) Uani 1 1 d . . . . .
C6 C -0.8637(6) 0.45015(18) 0.2143(6) 0.0376(10) Uani 1 1 d . . . . .
H6A H -0.9268 0.4751 0.1207 0.056 Uiso 1 1 calc R U . . .
H6B H -0.9184 0.4565 0.3095 0.056 Uiso 1 1 calc R U . . .
H6C H -0.8878 0.4118 0.1758 0.056 Uiso 1 1 calc R U . . .
C7 C -0.5868(6) 0.38360(16) 0.4857(5) 0.0307(9) Uani 1 1 d . . . . .
H7 H -0.7234 0.3755 0.4565 0.037 Uiso 1 1 calc R U . . .
C8 C -0.4581(6) 0.35252(16) 0.6071(5) 0.0326(9) Uani 1 1 d . . . . .
H8 H -0.5057 0.3234 0.6621 0.039 Uiso 1 1 calc R U . . .
C9 C -0.2560(6) 0.36372(15) 0.6502(5) 0.0284(8) Uani 1 1 d . . . . .
C10 C -0.1849(6) 0.40691(15) 0.5748(5) 0.0270(8) Uani 1 1 d . . . . .
H10 H -0.0485 0.4153 0.6058 0.032 Uiso 1 1 calc R U . . .
C11 C 0.0683(6) 0.33473(16) 0.8047(5) 0.0296(9) Uani 1 1 d . . . . .
H11A H 0.1101 0.3730 0.8392 0.036 Uiso 1 1 calc R U . . .
H11B H 0.1072 0.3258 0.7013 0.036 Uiso 1 1 calc R U . . .
C12A C 0.5749(14) 0.3025(5) 1.1183(12) 0.051(3) Uani 0.685(19) 1 d . U P A 1
H12A H 0.5340 0.3024 1.2238 0.062 Uiso 0.685(19) 1 calc R U P A 1
H12B H 0.6756 0.2734 1.1286 0.062 Uiso 0.685(19) 1 calc R U P A 1
C13A C 0.6610(11) 0.3568(3) 1.0984(9) 0.045(2) Uani 0.678(15) 1 d . U P A 1
H13A H 0.7740 0.3641 1.1973 0.055 Uiso 0.678(15) 1 calc R U P A 1
H13B H 0.5619 0.3857 1.0894 0.055 Uiso 0.678(15) 1 calc R U P A 1
H13C H 0.7043 0.3567 0.9953 0.055 Uiso 0.678(15) 1 calc R U P A 1
C12B C 0.518(3) 0.3342(8) 1.063(3) 0.050(6) Uani 0.315(19) 1 d . U P A 2
H12C H 0.5712 0.3572 0.9866 0.060 Uiso 0.315(19) 1 calc R U P A 2
H12D H 0.4385 0.3580 1.1159 0.060 Uiso 0.315(19) 1 calc R U P A 2
C13B C 0.671(4) 0.3088(10) 1.188(3) 0.076(8) Uani 0.322(15) 1 d . U P A 2
H13D H 0.7566 0.3372 1.2557 0.091 Uiso 0.322(15) 1 calc R U P A 2
H13E H 0.7476 0.2854 1.1328 0.091 Uiso 0.322(15) 1 calc R U P A 2
H13F H 0.6155 0.2861 1.2612 0.091 Uiso 0.322(15) 1 calc R U P A 2
O1 O -0.2403(4) 0.48007(10) 0.3810(3) 0.0270(6) Uani 1 1 d . . . . .
O2 O -0.2710(4) 0.54746(11) 0.1956(4) 0.0365(7) Uani 1 1 d . . . . .
O3 O -0.1406(4) 0.32965(11) 0.7713(4) 0.0348(7) Uani 1 1 d . . . . .
O4 O 0.1076(4) 0.22854(11) 0.9145(4) 0.0332(7) Uani 1 1 d . . . . .
O5 O 0.1484(5) 0.30311(12) 1.1357(4) 0.0438(8) Uani 1 1 d . . . . .
O6 O 0.4016(4) 0.28994(12) 0.9708(4) 0.0401(7) Uani 1 1 d . . . . .
P1 P 0.18239(17) 0.28757(4) 0.97235(13) 0.0311(3) Uani 1 1 d . . . . .
H4 H 0.129(8) 0.220(2) 0.808(8) 0.075(18) Uiso 1 1 d . . . . .

loop_
_atom_site_aniso_label
_atom_site_aniso_U_11
_atom_site_aniso_U_22
_atom_site_aniso_U_33
_atom_site_aniso_U_23
_atom_site_aniso_U_13
_atom_site_aniso_U_12
C1 0.033(2) 0.0239(19) 0.0250(18) -0.0014(15) 0.0035(16) 0.0046(16)
C2 0.032(2) 0.0247(19) 0.0258(18) -0.0008(15) 0.0034(16) 0.0053(16)
C3 0.024(2) 0.028(2) 0.0279(19) -0.0058(15) 0.0049(16) 0.0012(15)
C4 0.029(2) 0.026(2) 0.0275(19) -0.0077(15) 0.0084(16) -0.0002(15)
C5 0.033(2) 0.0218(18) 0.0234(18) -0.0027(14) 0.0110(16) -0.0017(15)
C6 0.027(2) 0.041(2) 0.041(2) -0.0016(19) 0.0047(18) 0.0009(18)
C7 0.035(2) 0.028(2) 0.031(2) -0.0035(16) 0.0129(18) -0.0069(17)
C8 0.038(2) 0.031(2) 0.033(2) 0.0016(17) 0.0156(18) -0.0067(17)
C9 0.032(2) 0.0247(19) 0.0293(19) -0.0028(15) 0.0101(17) -0.0010(16)
C10 0.024(2) 0.029(2) 0.0274(19) 0.0010(15) 0.0076(16) -0.0019(15)
C11 0.034(2) 0.026(2) 0.030(2) 0.0021(16) 0.0112(17) 0.0037(16)
C12A 0.043(6) 0.050(6) 0.047(5) 0.007(4) -0.010(4) -0.010(4)
C13A 0.045(5) 0.054(5) 0.045(4) -0.013(3) 0.026(3) -0.012(4)
C12B 0.062(12) 0.034(10) 0.051(10) -0.008(8) 0.010(8) -0.007(8)
C13B 0.066(15) 0.083(16) 0.062(13) -0.021(11) -0.008(10) 0.026(11)
O1 0.0262(14) 0.0256(14) 0.0288(14) 0.0044(11) 0.0073(11) -0.0003(11)
O2 0.0360(17) 0.0297(15) 0.0419(17) 0.0107(13) 0.0081(13) -0.0021(12)
O3 0.0334(16) 0.0318(15) 0.0390(16) 0.0117(12) 0.0100(13) 0.0006(12)
O4 0.0445(18) 0.0263(14) 0.0325(15) 0.0030(12) 0.0169(13) 0.0028(12)
O5 0.071(2) 0.0334(16) 0.0316(15) 0.0022(12) 0.0222(16) 0.0059(15)
O6 0.0336(17) 0.0439(18) 0.0384(16) -0.0002(14) 0.0035(13) 0.0042(13)
P1 0.0413(6) 0.0253(5) 0.0269(5) 0.0041(4) 0.0102(4) 0.0051(4)

loop_
_atom_type_symbol
_atom_type_description
_atom_type_scat_dispersion_real
_atom_type_scat_dispersion_imag
_atom_type_scat_source
C C 0.0033 0.0016 'International Tables Vol C Tables 4.2.6.8 and 6.1.1.4'
H H 0.0000 0.0000 'International Tables Vol C Tables 4.2.6.8 and 6.1.1.4'
O O 0.0106 0.0060 'International Tables Vol C Tables 4.2.6.8 and 6.1.1.4'
P P 0.1023 0.0942 'International Tables Vol C Tables 4.2.6.8 and 6.1.1.4'

loop_
_geom_angle_atom_site_label_1
_geom_angle_atom_site_label_2
_geom_angle_atom_site_label_3
_geom_angle
_geom_angle_site_symmetry_1
_geom_angle_site_symmetry_3
_geom_angle_publ_flag
O2 C1 O1 116.0(3) . . ?
O2 C1 C2 127.0(4) . . ?
O1 C1 C2 117.0(3) . . ?
C3 C2 C1 123.2(4) . . ?
C3 C2 H2 118.4 . . ?
C1 C2 H2 118.4 . . ?
C2 C3 C4 118.5(3) . . ?
C2 C3 C6 121.9(4) . . ?
C4 C3 C6 119.5(3) . . ?
C5 C4 C7 117.0(4) . . ?
C5 C4 C3 118.4(3) . . ?
C7 C4 C3 124.6(4) . . ?
O1 C5 C4 121.7(3) . . ?
O1 C5 C10 115.1(3) . . ?
C4 C5 C10 123.2(3) . . ?
C3 C6 H6A 109.5 . . ?
C3 C6 H6B 109.5 . . ?
H6A C6 H6B 109.5 . . ?
C3 C6 H6C 109.5 . . ?
H6A C6 H6C 109.5 . . ?
H6B C6 H6C 109.5 . . ?
C8 C7 C4 121.3(4) . . ?
C8 C7 H7 119.3 . . ?
C4 C7 H7 119.3 . . ?
C7 C8 C9 119.9(4) . . ?
C7 C8 H8 120.1 . . ?
C9 C8 H8 120.1 . . ?
O3 C9 C10 124.2(3) . . ?
O3 C9 C8 115.0(3) . . ?
C10 C9 C8 120.8(4) . . ?
C9 C10 C5 117.8(4) . . ?
C9 C10 H10 121.1 . . ?
C5 C10 H10 121.1 . . ?
O3 C11 P1 107.9(2) . . ?
O3 C11 H11A 110.1 . . ?
P1 C11 H11A 110.1 . . ?
O3 C11 H11B 110.1 . . ?
P1 C11 H11B 110.1 . . ?
H11A C11 H11B 108.4 . . ?
C13A C12A O6 111.2(8) . . ?
C13A C12A H12A 109.4 . . ?
O6 C12A H12A 109.4 . . ?
C13A C12A H12B 109.4 . . ?
O6 C12A H12B 109.4 . . ?
H12A C12A H12B 108.0 . . ?
C12A C13A H13A 109.5 . . ?
C12A C13A H13B 109.5 . . ?
H13A C13A H13B 109.5 . . ?
C12A C13A H13C 109.5 . . ?
H13A C13A H13C 109.5 . . ?
H13B C13A H13C 109.5 . . ?
C13B C12B O6 105.4(18) . . ?
C13B C12B H12C 110.7 . . ?
O6 C12B H12C 110.7 . . ?
C13B C12B H12D 110.7 . . ?
O6 C12B H12D 110.7 . . ?
H12C C12B H12D 108.8 . . ?
C12B C13B H13D 109.5 . . ?
C12B C13B H13E 109.5 . . ?
H13D C13B H13E 109.5 . . ?
C12B C13B H13F 109.5 . . ?
H13D C13B H13F 109.5 . . ?
H13E C13B H13F 109.5 . . ?
C5 O1 C1 121.2(3) . . ?
C9 O3 C11 117.2(3) . . ?
P1 O4 H4 110(3) . . ?
C12B O6 P1 116.7(8) . . ?
C12A O6 P1 126.4(4) . . ?
O5 P1 O4 112.49(17) . . ?
O5 P1 O6 114.82(19) . . ?
O4 P1 O6 106.62(16) . . ?
O5 P1 C11 112.31(18) . . ?
O4 P1 C11 108.17(18) . . ?
O6 P1 C11 101.67(17) . . ?

loop_
_geom_bond_atom_site_label_1
_geom_bond_atom_site_label_2
_geom_bond_distance
_geom_bond_site_symmetry_2
_geom_bond_publ_flag
C1 O2 1.213(5) . ?
C1 O1 1.380(4) . ?
C1 C2 1.439(5) . ?
C2 C3 1.345(5) . ?
C2 H2 0.9500 . ?
C3 C4 1.447(5) . ?
C3 C6 1.498(5) . ?
C4 C5 1.388(5) . ?
C4 C7 1.406(5) . ?
C5 O1 1.380(4) . ?
C5 C10 1.393(5) . ?
C6 H6A 0.9800 . ?
C6 H6B 0.9800 . ?
C6 H6C 0.9800 . ?
C7 C8 1.369(6) . ?
C7 H7 0.9500 . ?
C8 C9 1.401(6) . ?
C8 H8 0.9500 . ?
C9 O3 1.370(5) . ?
C9 C10 1.382(5) . ?
C10 H10 0.9500 . ?
C11 O3 1.433(5) . ?
C11 P1 1.794(4) . ?
C11 H11A 0.9900 . ?
C11 H11B 0.9900 . ?
C12A C13A 1.480(13) . ?
C12A O6 1.489(10) . ?
C12A H12A 0.9900 . ?
C12A H12B 0.9900 . ?
C13A H13A 0.9800 . ?
C13A H13B 0.9800 . ?
C13A H13C 0.9800 . ?
C12B C13B 1.40(3) . ?
C12B O6 1.431(16) . ?
C12B H12C 0.9900 . ?
C12B H12D 0.9900 . ?
C13B H13D 0.9800 . ?
C13B H13E 0.9800 . ?
C13B H13F 0.9800 . ?
O4 P1 1.552(3) . ?
O4 H4 0.95(6) . ?
O5 P1 1.479(3) . ?
O6 P1 1.560(3) . ?

loop_
_geom_hbond_atom_site_label_D
_geom_hbond_atom_site_label_H
_geom_hbond_atom_site_label_A
_geom_hbond_distance_DH
_geom_hbond_distance_HA
_geom_hbond_distance_DA
_geom_hbond_angle_DHA
_geom_hbond_site_symmetry_A
O4 H4 O5 0.95(6) 1.57(6) 2.510(4) 171(6) 4_565

loop_
_geom_torsion_atom_site_label_1
_geom_torsion_atom_site_label_2
_geom_torsion_atom_site_label_3
_geom_torsion_atom_site_label_4
_geom_torsion
_geom_torsion_site_symmetry_1
_geom_torsion_site_symmetry_2
_geom_torsion_site_symmetry_3
_geom_torsion_site_symmetry_4
_geom_torsion_publ_flag
O2 C1 C2 C3 178.9(4) . . . . ?
O1 C1 C2 C3 -0.7(5) . . . . ?
C1 C2 C3 C4 0.1(6) . . . . ?
C1 C2 C3 C6 180.0(3) . . . . ?
C2 C3 C4 C5 -0.8(5) . . . . ?
C6 C3 C4 C5 179.4(3) . . . . ?
C2 C3 C4 C7 -179.5(3) . . . . ?
C6 C3 C4 C7 0.6(6) . . . . ?
C7 C4 C5 O1 -179.1(3) . . . . ?
C3 C4 C5 O1 2.0(5) . . . . ?
C7 C4 C5 C10 0.8(5) . . . . ?
C3 C4 C5 C10 -178.1(3) . . . . ?
C5 C4 C7 C8 -0.6(5) . . . . ?
C3 C4 C7 C8 178.1(4) . . . . ?
C4 C7 C8 C9 -0.6(6) . . . . ?
C7 C8 C9 O3 -179.1(3) . . . . ?
C7 C8 C9 C10 1.8(6) . . . . ?
O3 C9 C10 C5 179.4(3) . . . . ?
C8 C9 C10 C5 -1.7(5) . . . . ?
O1 C5 C10 C9 -179.7(3) . . . . ?
C4 C5 C10 C9 0.4(5) . . . . ?
C4 C5 O1 C1 -2.6(5) . . . . ?
C10 C5 O1 C1 177.4(3) . . . . ?
O2 C1 O1 C5 -177.7(3) . . . . ?
C2 C1 O1 C5 1.9(5) . . . . ?
C10 C9 O3 C11 -8.6(5) . . . . ?
C8 C9 O3 C11 172.4(3) . . . . ?
P1 C11 O3 C9 177.9(3) . . . . ?
C13B C12B O6 C12A 3.5(14) . . . . ?
C13B C12B O6 P1 119.4(14) . . . . ?
C13A C12A O6 C12B -23.5(13) . . . . ?
C13A C12A O6 P1 -110.5(6) . . . . ?
C12B O6 P1 O5 -37.9(11) . . . . ?
C12A O6 P1 O5 4.3(6) . . . . ?
C12B O6 P1 O4 -163.2(11) . . . . ?
C12A O6 P1 O4 -121.0(6) . . . . ?
C12B O6 P1 C11 83.6(11) . . . . ?
C12A O6 P1 C11 125.8(6) . . . . ?
O3 C11 P1 O5 -66.6(3) . . . . ?
O3 C11 P1 O4 58.1(3) . . . . ?
O3 C11 P1 O6 170.1(2) . . . . ?
